data_4067776
loop_
_publ_author_name
'Suzuki, Eiji'
'Komuro, Takashi'
'Kanno, Yuto'
'Okazaki, Masaaki'
'Tobita, Hiromi'

_publ_section_title
;
 Synthesis and Characterization of \k2C,N-N-Silyliminoacyl Tungsten
 Complexes Cp*(CO)2W{\k2C,N-C(R)&#x2550;NSiR&#x2032;3} [R = Me,
 Et,i-Pr,t-Bu; R&#x2032;3= (p-Tol)2Me, (p-Tol)3, Et3; Cp* = \h5-C5Me5]:
 Thermally Induced Carbon&#x2212;Carbon Bond Cleavage of Their Iminoacyl
 Ligands
;
_journal_issue 7
_journal_name_full Organometallics
_journal_page_first 1839
_journal_paper_doi 10.1021/om901123w
_journal_volume 29
_journal_year 2010
_chemical_formula_moiety 'C36 H41 N O2 Si W'
_chemical_formula_sum 'C36 H41 N O2 Si W'
_chemical_formula_weight 731.64
_chemical_name_systematic
; 
 ? 
;
_space_group_IT_number 14
_symmetry_cell_setting monoclinic
_symmetry_Int_Tables_number 14
_symmetry_space_group_name_Hall '-P 2ybc'
_symmetry_space_group_name_H-M 'P 1 21/c 1'
_atom_sites_solution_hydrogens geom
_atom_sites_solution_primary heavy
_atom_sites_solution_secondary difmap
_audit_creation_method SHELXL-97
_cell_angle_alpha 90.00
_cell_angle_beta 91.9946(10)
_cell_angle_gamma 90.00
_cell_formula_units_Z 4
_cell_length_a 9.0675(3)
_cell_length_b 14.7448(4)
_cell_length_c 24.3446(8)
_cell_measurement_reflns_used 33501
_cell_measurement_temperature 150(2)
_cell_measurement_theta_max 27.5
_cell_measurement_theta_min 1.4
_cell_volume 3252.86(18)
_computing_cell_refinement PROCESS-AUTO
_computing_data_collection PROCESS-AUTO
_computing_data_reduction 'teXsan Ver. 1.11'
_computing_publication_material ORTEP-3
_computing_structure_refinement 'SHELXL-97 (Sheldrick, 1997)'
_computing_structure_solution 'DIRDIF99 (PATTY)'
_diffrn_ambient_temperature 150(2)
_diffrn_detector_area_resol_mean 10.00
_diffrn_measured_fraction_theta_full 0.963
_diffrn_measured_fraction_theta_max 0.946
_diffrn_measurement_device_type 'Rigaku RAXIS-RAPID Imaging Plate'
_diffrn_measurement_method \w
_diffrn_radiation_monochromator graphite
_diffrn_radiation_type MoK\a
_diffrn_radiation_wavelength 0.71069
_diffrn_reflns_av_R_equivalents 0.1280
_diffrn_reflns_av_sigmaI/netI 0.0749
_diffrn_reflns_limit_h_max 11
_diffrn_reflns_limit_h_min -11
_diffrn_reflns_limit_k_max 19
_diffrn_reflns_limit_k_min -19
_diffrn_reflns_limit_l_max 31
_diffrn_reflns_limit_l_min -31
_diffrn_reflns_number 26148
_diffrn_reflns_theta_full 25.25
_diffrn_reflns_theta_max 27.48
_diffrn_reflns_theta_min 1.61
_exptl_absorpt_coefficient_mu 3.619
_exptl_absorpt_correction_T_max 0.4098
_exptl_absorpt_correction_T_min 0.3254
_exptl_absorpt_correction_type numerical
_exptl_absorpt_process_details
;
HIGASHI, T. (1999). Shape - Program to obtain Crystal Shape using CCD camera.
Rigaku Corporation, Tokyo, Japan. 
HIGASHI, T. (1999). Numabs - Numerical Absorption Correction,
Rigaku Corporation, Tokyo, Japan. 
;
_exptl_crystal_colour red
_exptl_crystal_density_diffrn 1.494
_exptl_crystal_density_method 'not measured'
_exptl_crystal_description block
_exptl_crystal_F_000 1472
_exptl_crystal_size_max 0.40
_exptl_crystal_size_mid 0.35
_exptl_crystal_size_min 0.30
_refine_diff_density_max 1.843
_refine_diff_density_min -3.164
_refine_diff_density_rms 0.258
_refine_ls_extinction_method none
_refine_ls_goodness_of_fit_ref 1.132
_refine_ls_hydrogen_treatment constr
_refine_ls_matrix_type full
_refine_ls_number_parameters 379
_refine_ls_number_reflns 7063
_refine_ls_number_restraints 0
_refine_ls_restrained_S_all 1.132
_refine_ls_R_factor_all 0.0585
_refine_ls_R_factor_gt 0.0505
_refine_ls_shift/su_max 0.000
_refine_ls_shift/su_mean 0.000
_refine_ls_structure_factor_coef Fsqd
_refine_ls_weighting_details 'calc w=1/[\s^2^(Fo^2^)+(0.0858P)^2^+7.9429P] where P=(Fo^2^+2Fc^2^)/3'
_refine_ls_weighting_scheme calc
_refine_ls_wR_factor_gt 0.1397
_refine_ls_wR_factor_ref 0.1582
_reflns_number_gt 6294
_reflns_number_total 7063
_reflns_threshold_expression >2\s(I)
_cod_data_source_file om901123w_si_002.cif
_cod_data_source_block complex3b
_cod_database_code 4067776

loop_
_symmetry_equiv_pos_as_xyz
'x, y, z'
'-x, y+1/2, -z+1/2'
'-x, -y, -z'
'x, -y-1/2, z-1/2'

loop_
_atom_site_label
_atom_site_type_symbol
_atom_site_fract_x
_atom_site_fract_y
_atom_site_fract_z
_atom_site_U_iso_or_equiv
_atom_site_adp_type
_atom_site_occupancy
_atom_site_symmetry_multiplicity
_atom_site_calc_flag
_atom_site_refinement_flags
W1 W 0.15118(2) 0.077341(15) 0.134185(9) 0.02037(11) Uani 1 1 d .
Si1 Si 0.37524(17) 0.29572(11) 0.14755(7) 0.0208(3) Uani 1 1 d .
O1 O -0.1537(6) 0.0825(4) 0.0728(2) 0.0430(13) Uani 1 1 d .
O2 O -0.0509(5) 0.1828(4) 0.2140(2) 0.0386(11) Uani 1 1 d .
N1 N 0.2936(5) 0.1976(3) 0.1207(2) 0.0212(10) Uani 1 1 d .
C1 C 0.2519(7) 0.1592(4) 0.0764(3) 0.0260(12) Uani 1 1 d .
C2 C 0.2901(9) 0.1831(6) 0.0180(3) 0.0412(16) Uani 1 1 d .
H1 H 0.3981 0.1917 0.0161 0.049 Uiso 1 1 calc R
H2 H 0.2609 0.1326 -0.0068 0.049 Uiso 1 1 calc R
C3 C 0.2118(10) 0.2690(6) -0.0006(3) 0.050(2) Uani 1 1 d .
H3 H 0.1053 0.2618 0.0035 0.074 Uiso 1 1 calc R
H4 H 0.2321 0.2807 -0.0392 0.074 Uiso 1 1 calc R
H5 H 0.2474 0.3200 0.0220 0.074 Uiso 1 1 calc R
C4 C -0.0383(7) 0.0843(4) 0.0952(3) 0.0267(13) Uani 1 1 d .
C5 C 0.0261(7) 0.1455(4) 0.1844(2) 0.0250(12) Uani 1 1 d .
C6 C 0.4443(6) 0.2718(4) 0.2191(2) 0.0236(11) Uani 1 1 d .
C7 C 0.5948(7) 0.2634(4) 0.2340(3) 0.0298(13) Uani 1 1 d .
H6 H 0.6664 0.2682 0.2066 0.036 Uiso 1 1 calc R
C8 C 0.6398(7) 0.2481(4) 0.2883(3) 0.0312(14) Uani 1 1 d .
H7 H 0.7423 0.2443 0.2976 0.037 Uiso 1 1 calc R
C9 C 0.5383(7) 0.2381(4) 0.3296(3) 0.0317(14) Uani 1 1 d .
C10 C 0.3885(7) 0.2478(5) 0.3143(3) 0.0325(14) Uani 1 1 d .
H8 H 0.3167 0.2430 0.3417 0.039 Uiso 1 1 calc R
C11 C 0.3432(7) 0.2640(4) 0.2606(3) 0.0280(13) Uani 1 1 d .
H9 H 0.2408 0.2701 0.2517 0.034 Uiso 1 1 calc R
C12 C 0.5840(9) 0.2159(5) 0.3871(3) 0.0421(17) Uani 1 1 d .
H10 H 0.6169 0.1527 0.3893 0.063 Uiso 1 1 calc R
H11 H 0.5001 0.2246 0.4109 0.063 Uiso 1 1 calc R
H12 H 0.6651 0.2560 0.3992 0.063 Uiso 1 1 calc R
C13 C 0.2308(6) 0.3847(4) 0.1511(2) 0.0206(11) Uani 1 1 d .
C14 C 0.2660(7) 0.4674(4) 0.1777(3) 0.0290(13) Uani 1 1 d .
H13 H 0.3600 0.4739 0.1957 0.035 Uiso 1 1 calc R
C15 C 0.1694(7) 0.5384(4) 0.1783(3) 0.0333(14) Uani 1 1 d .
H14 H 0.1972 0.5927 0.1969 0.040 Uiso 1 1 calc R
C16 C 0.0308(7) 0.5326(4) 0.1520(2) 0.0292(13) Uani 1 1 d .
C17 C -0.0082(7) 0.4510(5) 0.1278(3) 0.0330(14) Uani 1 1 d .
H15 H -0.1040 0.4444 0.1112 0.040 Uiso 1 1 calc R
C18 C 0.0895(7) 0.3776(4) 0.1270(2) 0.0237(11) Uani 1 1 d .
H16 H 0.0594 0.3224 0.1098 0.028 Uiso 1 1 calc R
C19 C -0.0706(9) 0.6143(5) 0.1486(3) 0.0455(19) Uani 1 1 d .
H17 H -0.1692 0.5952 0.1355 0.068 Uiso 1 1 calc R
H18 H -0.0313 0.6587 0.1230 0.068 Uiso 1 1 calc R
H19 H -0.0767 0.6418 0.1851 0.068 Uiso 1 1 calc R
C20 C 0.5231(6) 0.3314(4) 0.1006(3) 0.0260(12) Uani 1 1 d .
C21 C 0.5291(7) 0.4199(4) 0.0775(3) 0.0275(14) Uani 1 1 d .
H20 H 0.4592 0.4640 0.0882 0.033 Uiso 1 1 calc R
C22 C 0.6318(7) 0.4433(5) 0.0406(3) 0.0329(14) Uani 1 1 d .
H21 H 0.6327 0.5036 0.0268 0.039 Uiso 1 1 calc R
C23 C 0.7366(7) 0.3809(5) 0.0224(2) 0.0273(13) Uani 1 1 d .
C24 C 0.7338(7) 0.2943(5) 0.0441(3) 0.0350(15) Uani 1 1 d .
H22 H 0.8034 0.2506 0.0327 0.042 Uiso 1 1 calc R
C25 C 0.6295(7) 0.2704(4) 0.0825(3) 0.0313(13) Uani 1 1 d .
H23 H 0.6310 0.2106 0.0970 0.038 Uiso 1 1 calc R
C26 C 0.8479(8) 0.4094(6) -0.0183(3) 0.0386(17) Uani 1 1 d .
H24 H 0.8117 0.4631 -0.0383 0.058 Uiso 1 1 calc R
H25 H 0.8634 0.3599 -0.0443 0.058 Uiso 1 1 calc R
H26 H 0.9414 0.4239 0.0012 0.058 Uiso 1 1 calc R
C27 C 0.3682(7) -0.0094(4) 0.1563(3) 0.0266(12) Uani 1 1 d .
C28 C 0.3080(7) -0.0431(4) 0.1064(3) 0.0285(13) Uani 1 1 d .
C29 C 0.1641(8) -0.0767(4) 0.1162(3) 0.0293(14) Uani 1 1 d .
C30 C 0.1335(7) -0.0650(4) 0.1731(3) 0.0239(12) Uani 1 1 d .
C31 C 0.2624(7) -0.0226(4) 0.1986(2) 0.0257(12) Uani 1 1 d .
C32 C 0.5204(7) 0.0269(5) 0.1664(4) 0.0419(17) Uani 1 1 d .
H27 H 0.5855 -0.0220 0.1798 0.063 Uiso 1 1 calc R
H28 H 0.5182 0.0752 0.1940 0.063 Uiso 1 1 calc R
H29 H 0.5574 0.0514 0.1321 0.063 Uiso 1 1 calc R
C33 C 0.3860(10) -0.0477(5) 0.0528(3) 0.0463(19) Uani 1 1 d .
H30 H 0.4603 0.0005 0.0517 0.069 Uiso 1 1 calc R
H31 H 0.3141 -0.0397 0.0221 0.069 Uiso 1 1 calc R
H32 H 0.4343 -0.1068 0.0495 0.069 Uiso 1 1 calc R
C34 C 0.0638(8) -0.1243(5) 0.0750(3) 0.0409(16) Uani 1 1 d .
H33 H 0.0757 -0.0976 0.0385 0.061 Uiso 1 1 calc R
H34 H -0.0388 -0.1174 0.0856 0.061 Uiso 1 1 calc R
H35 H 0.0892 -0.1889 0.0739 0.061 Uiso 1 1 calc R
C35 C 0.0036(8) -0.1002(5) 0.2021(3) 0.0366(15) Uani 1 1 d .
H36 H -0.0847 -0.0954 0.1780 0.055 Uiso 1 1 calc R
H37 H -0.0103 -0.0646 0.2355 0.055 Uiso 1 1 calc R
H38 H 0.0203 -0.1639 0.2120 0.055 Uiso 1 1 calc R
C36 C 0.2888(8) -0.0049(5) 0.2585(3) 0.0341(14) Uani 1 1 d .
H39 H 0.3532 -0.0522 0.2744 0.051 Uiso 1 1 calc R
H40 H 0.1944 -0.0053 0.2770 0.051 Uiso 1 1 calc R
H41 H 0.3361 0.0544 0.2636 0.051 Uiso 1 1 calc R

loop_
_atom_site_aniso_label
_atom_site_aniso_U_11
_atom_site_aniso_U_22
_atom_site_aniso_U_33
_atom_site_aniso_U_23
_atom_site_aniso_U_13
_atom_site_aniso_U_12
W1 0.02389(17) 0.01697(17) 0.02060(15) 0.00020(8) 0.00591(10) 0.00112(8)
Si1 0.0219(7) 0.0172(7) 0.0234(7) 0.0032(6) 0.0039(6) 0.0004(6)
O1 0.039(3) 0.045(3) 0.043(3) 0.001(2) -0.010(2) 0.000(2)
O2 0.044(3) 0.035(3) 0.038(3) -0.004(2) 0.015(2) 0.009(2)
N1 0.023(2) 0.014(2) 0.027(2) 0.0020(19) 0.0083(19) -0.0021(19)
C1 0.032(3) 0.018(3) 0.028(3) 0.001(2) 0.009(2) -0.002(2)
C2 0.050(4) 0.047(4) 0.027(3) 0.000(3) 0.009(3) -0.002(4)
C3 0.067(5) 0.045(5) 0.037(4) 0.003(3) -0.001(4) 0.003(4)
C4 0.030(3) 0.025(3) 0.025(3) -0.003(2) -0.001(2) -0.001(2)
C5 0.029(3) 0.024(3) 0.023(3) 0.003(2) 0.001(2) -0.002(2)
C6 0.022(3) 0.019(3) 0.030(3) 0.002(2) 0.003(2) -0.002(2)
C7 0.023(3) 0.022(3) 0.044(4) 0.003(3) 0.004(3) 0.006(2)
C8 0.028(3) 0.023(3) 0.042(4) 0.005(3) -0.006(3) -0.002(2)
C9 0.041(3) 0.020(3) 0.033(3) -0.004(2) -0.008(3) 0.001(3)
C10 0.035(3) 0.035(4) 0.028(3) 0.001(3) 0.004(3) -0.006(3)
C11 0.025(3) 0.031(3) 0.028(3) 0.004(3) 0.004(2) -0.007(3)
C12 0.053(4) 0.036(4) 0.037(4) -0.003(3) -0.008(3) 0.005(3)
C13 0.019(2) 0.021(3) 0.023(2) -0.001(2) 0.008(2) -0.005(2)
C14 0.029(3) 0.020(3) 0.039(3) -0.005(3) 0.001(3) 0.000(2)
C15 0.040(3) 0.023(3) 0.038(3) -0.010(3) 0.014(3) -0.006(3)
C16 0.043(3) 0.023(3) 0.022(3) 0.004(2) 0.014(2) 0.010(3)
C17 0.028(3) 0.050(4) 0.021(3) -0.002(3) -0.002(2) 0.012(3)
C18 0.030(3) 0.015(3) 0.027(3) -0.005(2) 0.007(2) 0.001(2)
C19 0.061(5) 0.036(4) 0.041(4) 0.014(3) 0.020(3) 0.027(4)
C20 0.025(3) 0.024(3) 0.029(3) 0.004(2) 0.003(2) 0.000(2)
C21 0.020(3) 0.029(4) 0.034(3) 0.002(2) 0.006(2) 0.000(2)
C22 0.030(3) 0.036(3) 0.032(3) 0.015(3) -0.002(3) -0.006(3)
C23 0.027(3) 0.031(3) 0.023(3) 0.004(2) 0.000(2) -0.009(3)
C24 0.031(3) 0.038(4) 0.037(3) -0.005(3) 0.012(3) -0.006(3)
C25 0.037(3) 0.017(3) 0.040(3) 0.002(3) 0.007(3) 0.001(3)
C26 0.036(4) 0.053(4) 0.028(3) 0.005(3) 0.008(3) -0.018(3)
C27 0.027(3) 0.014(3) 0.040(3) 0.003(2) 0.010(2) 0.005(2)
C28 0.037(3) 0.014(3) 0.036(3) 0.004(2) 0.013(3) 0.004(3)
C29 0.035(4) 0.029(4) 0.025(3) -0.002(2) 0.008(3) 0.003(2)
C30 0.028(3) 0.016(3) 0.028(3) 0.001(2) 0.008(2) 0.002(2)
C31 0.032(3) 0.021(3) 0.025(3) 0.003(2) 0.004(2) 0.001(2)
C32 0.030(3) 0.028(3) 0.069(5) 0.005(3) 0.010(3) 0.010(3)
C33 0.065(5) 0.031(4) 0.045(4) 0.001(3) 0.032(4) 0.013(4)
C34 0.048(4) 0.031(4) 0.044(4) -0.013(3) 0.002(3) -0.004(3)
C35 0.040(4) 0.025(3) 0.046(4) 0.008(3) 0.015(3) 0.001(3)
C36 0.049(4) 0.023(3) 0.029(3) 0.000(3) 0.000(3) 0.006(3)

loop_
_atom_type_symbol
_atom_type_description
_atom_type_scat_dispersion_real
_atom_type_scat_dispersion_imag
_atom_type_scat_source
C C 0.0033 0.0016 'International Tables Vol C Tables 4.2.6.8 and 6.1.1.4'
H H 0.0000 0.0000 'International Tables Vol C Tables 4.2.6.8 and 6.1.1.4'
O O 0.0106 0.0060 'International Tables Vol C Tables 4.2.6.8 and 6.1.1.4'
N N 0.0061 0.0033 'International Tables Vol C Tables 4.2.6.8 and 6.1.1.4'
Si Si 0.0817 0.0704 'International Tables Vol C Tables 4.2.6.8 and 6.1.1.4'
W W -0.8490 6.8722 'International Tables Vol C Tables 4.2.6.8 and 6.1.1.4'

loop_
_geom_angle_atom_site_label_1
_geom_angle_atom_site_label_2
_geom_angle_atom_site_label_3
_geom_angle
C4 W1 C5 75.9(3)
C4 W1 C1 92.3(3)
C5 W1 C1 113.4(3)
C4 W1 N1 113.3(2)
C5 W1 N1 92.0(2)
C1 W1 N1 33.9(2)
C4 W1 C30 100.2(2)
C5 W1 C30 99.2(2)
C1 W1 C30 147.1(2)
N1 W1 C30 146.4(2)
C4 W1 C29 90.5(2)
C5 W1 C29 130.6(3)
C1 W1 C29 114.4(2)
N1 W1 C29 136.0(2)
C30 W1 C29 36.1(2)
C4 W1 C31 135.4(2)
C5 W1 C31 98.6(2)
C1 W1 C31 128.6(2)
N1 W1 C31 111.10(19)
C30 W1 C31 36.1(2)
C29 W1 C31 59.3(2)
C4 W1 C28 115.3(2)
C5 W1 C28 156.4(2)
C1 W1 C28 87.7(2)
N1 W1 C28 101.3(2)
C30 W1 C28 59.4(2)
C29 W1 C28 35.2(2)
C31 W1 C28 58.5(2)
C4 W1 C27 147.9(2)
C5 W1 C27 128.3(2)
C1 W1 C27 94.9(2)
N1 W1 C27 88.98(19)
C30 W1 C27 59.4(2)
C29 W1 C27 58.1(2)
C31 W1 C27 35.5(2)
C28 W1 C27 34.2(2)
N1 Si1 C13 108.3(2)
N1 Si1 C6 108.6(2)
C13 Si1 C6 107.7(3)
N1 Si1 C20 108.0(3)
C13 Si1 C20 110.6(3)
C6 Si1 C20 113.6(3)
C1 N1 Si1 143.4(4)
C1 N1 W1 67.1(3)
Si1 N1 W1 148.0(3)
N1 C1 C2 128.6(6)
N1 C1 W1 79.0(4)
C2 C1 W1 152.3(5)
C3 C2 C1 110.8(6)
C3 C2 H1 109.5
C1 C2 H1 109.5
C3 C2 H2 109.5
C1 C2 H2 109.5
H1 C2 H2 108.1
C2 C3 H3 109.5
C2 C3 H4 109.5
H3 C3 H4 109.5
C2 C3 H5 109.5
H3 C3 H5 109.5
H4 C3 H5 109.5
O1 C4 W1 175.5(6)
O2 C5 W1 177.4(6)
C11 C6 C7 117.7(6)
C11 C6 Si1 119.0(4)
C7 C6 Si1 123.3(5)
C8 C7 C6 120.7(6)
C8 C7 H6 119.7
C6 C7 H6 119.7
C7 C8 C9 121.6(6)
C7 C8 H7 119.2
C9 C8 H7 119.2
C8 C9 C10 117.1(6)
C8 C9 C12 122.3(6)
C10 C9 C12 120.5(7)
C11 C10 C9 121.6(6)
C11 C10 H8 119.2
C9 C10 H8 119.2
C10 C11 C6 121.3(6)
C10 C11 H9 119.3
C6 C11 H9 119.3
C9 C12 H10 109.5
C9 C12 H11 109.5
H10 C12 H11 109.5
C9 C12 H12 109.5
H10 C12 H12 109.5
H11 C12 H12 109.5
C18 C13 C14 116.6(5)
C18 C13 Si1 124.4(4)
C14 C13 Si1 118.9(4)
C15 C14 C13 122.1(6)
C15 C14 H13 118.9
C13 C14 H13 118.9
C14 C15 C16 121.2(6)
C14 C15 H14 119.4
C16 C15 H14 119.4
C17 C16 C15 117.6(6)
C17 C16 C19 121.6(7)
C15 C16 C19 120.8(6)
C16 C17 C18 121.8(6)
C16 C17 H15 119.1
C18 C17 H15 119.1
C13 C18 C17 120.5(5)
C13 C18 H16 119.7
C17 C18 H16 119.7
C16 C19 H17 109.5
C16 C19 H18 109.5
H17 C19 H18 109.5
C16 C19 H19 109.5
H17 C19 H19 109.5
H18 C19 H19 109.5
C25 C20 C21 115.4(6)
C25 C20 Si1 121.9(5)
C21 C20 Si1 122.5(5)
C22 C21 C20 122.0(6)
C22 C21 H20 119.0
C20 C21 H20 119.0
C21 C22 C23 121.8(6)
C21 C22 H21 119.1
C23 C22 H21 119.1
C24 C23 C22 117.7(6)
C24 C23 C26 122.1(7)
C22 C23 C26 120.2(6)
C23 C24 C25 120.6(7)
C23 C24 H22 119.7
C25 C24 H22 119.7
C24 C25 C20 122.6(6)
C24 C25 H23 118.7
C20 C25 H23 118.7
C23 C26 H24 109.5
C23 C26 H25 109.5
H24 C26 H25 109.5
C23 C26 H26 109.5
H24 C26 H26 109.5
H25 C26 H26 109.5
C28 C27 C31 108.8(5)
C28 C27 C32 126.7(6)
C31 C27 C32 124.3(6)
C28 C27 W1 72.7(4)
C31 C27 W1 70.8(3)
C32 C27 W1 126.4(4)
C27 C28 C29 108.0(6)
C27 C28 C33 125.8(6)
C29 C28 C33 126.1(7)
C27 C28 W1 73.1(3)
C29 C28 W1 69.7(3)
C33 C28 W1 125.5(5)
C28 C29 C30 109.2(6)
C28 C29 C34 126.0(7)
C30 C29 C34 124.6(7)
C28 C29 W1 75.1(4)
C30 C29 W1 71.7(3)
C34 C29 W1 123.4(5)
C29 C30 C31 106.7(6)
C29 C30 C35 126.8(6)
C31 C30 C35 126.1(6)
C29 C30 W1 72.2(3)
C31 C30 W1 73.6(3)
C35 C30 W1 125.4(4)
C30 C31 C27 107.4(5)
C30 C31 C36 126.5(6)
C27 C31 C36 125.8(6)
C30 C31 W1 70.3(3)
C27 C31 W1 73.7(3)
C36 C31 W1 126.3(4)
C27 C32 H27 109.5
C27 C32 H28 109.5
H27 C32 H28 109.5
C27 C32 H29 109.5
H27 C32 H29 109.5
H28 C32 H29 109.5
C28 C33 H30 109.5
C28 C33 H31 109.5
H30 C33 H31 109.5
C28 C33 H32 109.5
H30 C33 H32 109.5
H31 C33 H32 109.5
C29 C34 H33 109.5
C29 C34 H34 109.5
H33 C34 H34 109.5
C29 C34 H35 109.5
H33 C34 H35 109.5
H34 C34 H35 109.5
C30 C35 H36 109.5
C30 C35 H37 109.5
H36 C35 H37 109.5
C30 C35 H38 109.5
H36 C35 H38 109.5
H37 C35 H38 109.5
C31 C36 H39 109.5
C31 C36 H40 109.5
H39 C36 H40 109.5
C31 C36 H41 109.5
H39 C36 H41 109.5
H40 C36 H41 109.5

loop_
_geom_bond_atom_site_label_1
_geom_bond_atom_site_label_2
_geom_bond_distance
W1 C4 1.937(6)
W1 C5 1.972(6)
W1 C1 2.088(6)
W1 N1 2.225(5)
W1 C30 2.311(6)
W1 C29 2.318(6)
W1 C31 2.354(6)
W1 C28 2.388(6)
W1 C27 2.392(6)
Si1 N1 1.742(5)
Si1 C13 1.858(6)
Si1 C6 1.865(6)
Si1 C20 1.868(6)
O1 C4 1.163(8)
O2 C5 1.159(8)
N1 C1 1.264(8)
C1 C2 1.516(9)
C2 C3 1.513(11)
C2 H1 0.9900
C2 H2 0.9900
C3 H3 0.9800
C3 H4 0.9800
C3 H5 0.9800
C6 C11 1.393(8)
C6 C7 1.404(8)
C7 C8 1.389(9)
C7 H6 0.9500
C8 C9 1.393(10)
C8 H7 0.9500
C9 C10 1.403(9)
C9 C12 1.484(9)
C10 C11 1.377(9)
C10 H8 0.9500
C11 H9 0.9500
C12 H10 0.9800
C12 H11 0.9800
C12 H12 0.9800
C13 C18 1.395(9)
C13 C14 1.411(9)
C14 C15 1.365(9)
C14 H13 0.9500
C15 C16 1.393(10)
C15 H14 0.9500
C16 C17 1.381(10)
C16 C19 1.516(9)
C17 C18 1.399(9)
C17 H15 0.9500
C18 H16 0.9500
C19 H17 0.9800
C19 H18 0.9800
C19 H19 0.9800
C20 C25 1.401(9)
C20 C21 1.423(8)
C21 C22 1.361(9)
C21 H20 0.9500
C22 C23 1.405(10)
C22 H21 0.9500
C23 C24 1.382(10)
C23 C26 1.499(9)
C24 C25 1.399(9)
C24 H22 0.9500
C25 H23 0.9500
C26 H24 0.9800
C26 H25 0.9800
C26 H26 0.9800
C27 C28 1.405(9)
C27 C31 1.446(8)
C27 C32 1.493(9)
C28 C29 1.424(10)
C28 C33 1.508(9)
C29 C30 1.435(9)
C29 C34 1.504(9)
C30 C31 1.446(9)
C30 C35 1.488(9)
C31 C36 1.493(9)
C32 H27 0.9800
C32 H28 0.9800
C32 H29 0.9800
C33 H30 0.9800
C33 H31 0.9800
C33 H32 0.9800
C34 H33 0.9800
C34 H34 0.9800
C34 H35 0.9800
C35 H36 0.9800
C35 H37 0.9800
C35 H38 0.9800
C36 H39 0.9800
C36 H40 0.9800
C36 H41 0.9800

loop_
_geom_torsion_atom_site_label_1
_geom_torsion_atom_site_label_2
_geom_torsion_atom_site_label_3
_geom_torsion_atom_site_label_4
_geom_torsion
C13 Si1 N1 C1 81.4(8)
C6 Si1 N1 C1 -162.0(7)
C20 Si1 N1 C1 -38.4(8)
C13 Si1 N1 W1 -75.8(5)
C6 Si1 N1 W1 40.8(6)
C20 Si1 N1 W1 164.4(5)
C4 W1 N1 C1 -55.9(4)
C5 W1 N1 C1 -131.4(4)
C30 W1 N1 C1 118.7(5)
C29 W1 N1 C1 61.5(5)
C31 W1 N1 C1 128.6(4)
C28 W1 N1 C1 68.2(4)
C27 W1 N1 C1 100.3(4)
C4 W1 N1 Si1 109.6(5)
C5 W1 N1 Si1 34.0(5)
C1 W1 N1 Si1 165.5(8)
C30 W1 N1 Si1 -75.8(6)
C29 W1 N1 Si1 -133.0(5)
C31 W1 N1 Si1 -65.9(6)
C28 W1 N1 Si1 -126.3(5)
C27 W1 N1 Si1 -94.3(5)
Si1 N1 C1 C2 14.8(12)
W1 N1 C1 C2 -178.1(8)
Si1 N1 C1 W1 -167.1(7)
C4 W1 C1 N1 130.4(4)
C5 W1 C1 N1 54.8(4)
C30 W1 C1 N1 -116.7(5)
C29 W1 C1 N1 -137.9(4)
C31 W1 C1 N1 -68.8(4)
C28 W1 C1 N1 -114.3(4)
C27 W1 C1 N1 -80.9(4)
C4 W1 C1 C2 -52.8(11)
C5 W1 C1 C2 -128.5(11)
N1 W1 C1 C2 176.7(13)
C30 W1 C1 C2 60.0(12)
C29 W1 C1 C2 38.8(11)
C31 W1 C1 C2 107.9(11)
C28 W1 C1 C2 62.4(11)
C27 W1 C1 C2 95.9(11)
N1 C1 C2 C3 -72.6(10)
W1 C1 C2 C3 111.5(11)
N1 Si1 C6 C11 -73.7(5)
C13 Si1 C6 C11 43.3(6)
C20 Si1 C6 C11 166.2(5)
N1 Si1 C6 C7 108.0(5)
C13 Si1 C6 C7 -135.0(5)
C20 Si1 C6 C7 -12.2(6)
C11 C6 C7 C8 -0.2(9)
Si1 C6 C7 C8 178.2(5)
C6 C7 C8 C9 1.8(10)
C7 C8 C9 C10 -2.5(10)
C7 C8 C9 C12 176.1(6)
C8 C9 C10 C11 1.7(10)
C12 C9 C10 C11 -176.9(7)
C9 C10 C11 C6 -0.2(10)
C7 C6 C11 C10 -0.6(10)
Si1 C6 C11 C10 -179.0(5)
N1 Si1 C13 C18 -10.6(6)
C6 Si1 C13 C18 -127.8(5)
C20 Si1 C13 C18 107.5(5)
N1 Si1 C13 C14 172.5(5)
C6 Si1 C13 C14 55.3(5)
C20 Si1 C13 C14 -69.4(6)
C18 C13 C14 C15 -2.2(10)
Si1 C13 C14 C15 174.9(5)
C13 C14 C15 C16 -0.5(11)
C14 C15 C16 C17 3.2(10)
C14 C15 C16 C19 -174.6(6)
C15 C16 C17 C18 -3.1(10)
C19 C16 C17 C18 174.7(6)
C14 C13 C18 C17 2.3(9)
Si1 C13 C18 C17 -174.6(5)
C16 C17 C18 C13 0.3(10)
N1 Si1 C20 C25 -49.4(6)
C13 Si1 C20 C25 -167.7(5)
C6 Si1 C20 C25 71.1(6)
N1 Si1 C20 C21 125.8(5)
C13 Si1 C20 C21 7.6(6)
C6 Si1 C20 C21 -113.7(5)
C25 C20 C21 C22 -0.2(9)
Si1 C20 C21 C22 -175.8(5)
C20 C21 C22 C23 1.1(10)
C21 C22 C23 C24 -1.0(10)
C21 C22 C23 C26 180.0(6)
C22 C23 C24 C25 0.2(9)
C26 C23 C24 C25 179.1(6)
C23 C24 C25 C20 0.7(10)
C21 C20 C25 C24 -0.7(9)
Si1 C20 C25 C24 174.9(5)
C4 W1 C27 C28 23.6(6)
C5 W1 C27 C28 156.2(4)
C1 W1 C27 C28 -78.7(4)
N1 W1 C27 C28 -112.1(4)
C30 W1 C27 C28 79.6(4)
C29 W1 C27 C28 37.1(4)
C31 W1 C27 C28 117.7(5)
C4 W1 C27 C31 -94.1(6)
C5 W1 C27 C31 38.5(5)
C1 W1 C27 C31 163.6(4)
N1 W1 C27 C31 130.2(4)
C30 W1 C27 C31 -38.1(3)
C29 W1 C27 C31 -80.6(4)
C28 W1 C27 C31 -117.7(5)
C4 W1 C27 C32 146.9(6)
C5 W1 C27 C32 -80.5(7)
C1 W1 C27 C32 44.7(6)
N1 W1 C27 C32 11.2(6)
C30 W1 C27 C32 -157.1(7)
C29 W1 C27 C32 160.4(7)
C31 W1 C27 C32 -119.0(7)
C28 W1 C27 C32 123.3(7)
C31 C27 C28 C29 0.7(7)
C32 C27 C28 C29 175.7(6)
W1 C27 C28 C29 -61.3(4)
C31 C27 C28 C33 -176.1(6)
C32 C27 C28 C33 -1.0(10)
W1 C27 C28 C33 121.9(6)
C31 C27 C28 W1 62.0(4)
C32 C27 C28 W1 -122.9(6)
C4 W1 C28 C27 -166.4(4)
C5 W1 C28 C27 -52.2(7)
C1 W1 C28 C27 102.1(4)
N1 W1 C28 C27 70.9(4)
C30 W1 C28 C27 -79.4(4)
C29 W1 C28 C27 -117.2(5)
C31 W1 C28 C27 -37.0(3)
C4 W1 C28 C29 -49.2(5)
C5 W1 C28 C29 65.0(7)
C1 W1 C28 C29 -140.7(4)
N1 W1 C28 C29 -171.9(4)
C30 W1 C28 C29 37.8(4)
C31 W1 C28 C29 80.2(4)
C27 W1 C28 C29 117.2(5)
C4 W1 C28 C33 71.3(7)
C5 W1 C28 C33 -174.4(6)
C1 W1 C28 C33 -20.1(6)
N1 W1 C28 C33 -51.4(7)
C30 W1 C28 C33 158.3(7)
C29 W1 C28 C33 120.5(8)
C31 W1 C28 C33 -159.3(7)
C27 W1 C28 C33 -122.3(8)
C27 C28 C29 C30 -0.6(7)
C33 C28 C29 C30 176.2(6)
W1 C28 C29 C30 -64.1(4)
C27 C28 C29 C34 -175.8(6)
C33 C28 C29 C34 0.9(11)
W1 C28 C29 C34 120.7(7)
C27 C28 C29 W1 63.5(4)
C33 C28 C29 W1 -119.7(6)
C4 W1 C29 C28 136.8(4)
C5 W1 C29 C28 -151.4(4)
C1 W1 C29 C28 44.0(5)
N1 W1 C29 C28 11.5(5)
C30 W1 C29 C28 -116.5(6)
C31 W1 C29 C28 -77.8(4)
C27 W1 C29 C28 -36.1(4)
C4 W1 C29 C30 -106.7(4)
C5 W1 C29 C30 -34.9(5)
C1 W1 C29 C30 160.5(4)
N1 W1 C29 C30 128.0(4)
C31 W1 C29 C30 38.7(4)
C28 W1 C29 C30 116.5(6)
C27 W1 C29 C30 80.4(4)
C4 W1 C29 C34 13.2(6)
C5 W1 C29 C34 85.0(7)
C1 W1 C29 C34 -79.5(6)
N1 W1 C29 C34 -112.1(6)
C30 W1 C29 C34 119.9(8)
C31 W1 C29 C34 158.6(7)
C28 W1 C29 C34 -123.6(8)
C27 W1 C29 C34 -159.6(7)
C28 C29 C30 C31 0.3(7)
C34 C29 C30 C31 175.6(6)
W1 C29 C30 C31 -66.0(4)
C28 C29 C30 C35 -172.4(6)
C34 C29 C30 C35 2.9(10)
W1 C29 C30 C35 121.3(6)
C28 C29 C30 W1 66.3(4)
C34 C29 C30 W1 -118.4(6)
C4 W1 C30 C29 76.7(5)
C5 W1 C30 C29 153.9(4)
C1 W1 C30 C29 -34.0(7)
N1 W1 C30 C29 -98.3(5)
C31 W1 C30 C29 -114.1(6)
C28 W1 C30 C29 -36.8(4)
C27 W1 C30 C29 -76.7(4)
C4 W1 C30 C31 -169.2(4)
C5 W1 C30 C31 -92.0(4)
C1 W1 C30 C31 80.1(5)
N1 W1 C30 C31 15.9(6)
C29 W1 C30 C31 114.1(6)
C28 W1 C30 C31 77.3(4)
C27 W1 C30 C31 37.4(3)
C4 W1 C30 C35 -46.3(6)
C5 W1 C30 C35 30.9(6)
C1 W1 C30 C35 -157.0(5)
N1 W1 C30 C35 138.8(5)
C29 W1 C30 C35 -123.0(8)
C31 W1 C30 C35 122.9(7)
C28 W1 C30 C35 -159.8(7)
C27 W1 C30 C35 160.3(7)
C29 C30 C31 C27 0.2(7)
C35 C30 C31 C27 172.9(6)
W1 C30 C31 C27 -64.9(4)
C29 C30 C31 C36 -173.7(6)
C35 C30 C31 C36 -1.0(10)
W1 C30 C31 C36 121.2(6)
C29 C30 C31 W1 65.1(4)
C35 C30 C31 W1 -122.2(6)
C28 C27 C31 C30 -0.5(7)
C32 C27 C31 C30 -175.7(6)
W1 C27 C31 C30 62.7(4)
C28 C27 C31 C36 173.4(6)
C32 C27 C31 C36 -1.8(10)
W1 C27 C31 C36 -123.4(6)
C28 C27 C31 W1 -63.3(4)
C32 C27 C31 W1 121.6(6)
C4 W1 C31 C30 15.2(5)
C5 W1 C31 C30 93.8(4)
C1 W1 C31 C30 -136.8(4)
N1 W1 C31 C30 -170.7(3)
C29 W1 C31 C30 -38.7(4)
C28 W1 C31 C30 -80.1(4)
C27 W1 C31 C30 -115.8(5)
C4 W1 C31 C27 131.0(4)
C5 W1 C31 C27 -150.4(4)
C1 W1 C31 C27 -21.0(5)
N1 W1 C31 C27 -54.9(4)
C30 W1 C31 C27 115.8(5)
C29 W1 C31 C27 77.0(4)
C28 W1 C31 C27 35.7(3)
C4 W1 C31 C36 -106.2(6)
C5 W1 C31 C36 -27.6(6)
C1 W1 C31 C36 101.8(6)
N1 W1 C31 C36 67.9(6)
C30 W1 C31 C36 -121.4(7)
C29 W1 C31 C36 -160.2(6)
C28 W1 C31 C36 158.5(6)
C27 W1 C31 C36 122.8(7)
